data_4066785
loop_
_publ_author_name
'Li, Yong-Hua'
'Shimada, Shigeru'

_publ_section_title
;
 Ligand-Dependent Selective Formation of Unique Silylpalladium Complexes
 by the Reaction of 1-(Dimethylsilyl)-2-silylbenzene and
 [{1,2-C6H4(SiMe2)(SiH2)}Pd(R2PCH2CH2PR2)]
;
_journal_issue 19
_journal_name_full Organometallics
_journal_page_first 4406
_journal_paper_doi 10.1021/om100626k
_journal_volume 29
_journal_year 2010
_chemical_formula_moiety 'C44 H74 P4 Pd2 Si8 '
_chemical_formula_sum 'C44 H74 P4 Pd2 Si8'
_chemical_formula_weight 1164.45
_space_group_IT_number 15
_symmetry_cell_setting monoclinic
_symmetry_Int_Tables_number 15
_symmetry_space_group_name_Hall '-C 2yc'
_symmetry_space_group_name_H-M 'C 1 2/c 1'
_atom_sites_solution_hydrogens mixed
_atom_sites_solution_primary heavy
_atom_sites_solution_secondary difmap
_audit_creation_date 2008-11-13
_audit_creation_method 'by CrystalStructure 3.8'
_cell_angle_alpha 90.0000
_cell_angle_beta 111.2370(10)
_cell_angle_gamma 90.0000
_cell_formula_units_Z 4
_cell_length_a 21.2824(11)
_cell_length_b 15.0720(7)
_cell_length_c 18.9467(10)
_cell_measurement_reflns_used 7019
_cell_measurement_temperature 153(2)
_cell_measurement_theta_max 28.2
_cell_measurement_theta_min 2.3
_cell_volume 5664.8(5)
_computing_cell_refinement 'Bruker SMART'
_computing_data_collection 'Bruker SMART'
_computing_data_reduction CrystalStructure
_computing_publication_material 'CrystalStructure 3.8'
_computing_structure_refinement CRYSTALS
_computing_structure_solution 'DIRDIF99 (PATTY)'
_diffrn_ambient_temperature 153(2)
_diffrn_detector_area_resol_mean '8.366 [pixels/mm]'
_diffrn_measured_fraction_theta_full 0.975
_diffrn_measured_fraction_theta_max 0.921
_diffrn_measurement_device_type 'CCD area detector'
_diffrn_measurement_method 'phi and omega scans'
_diffrn_radiation_monochromator graphite
_diffrn_radiation_source 'rotating anode'
_diffrn_radiation_type 'Mo K\a'
_diffrn_radiation_wavelength 0.71069
_diffrn_reflns_av_R_equivalents 0.023
_diffrn_reflns_limit_h_max 24
_diffrn_reflns_limit_h_min -28
_diffrn_reflns_limit_k_max 18
_diffrn_reflns_limit_k_min -20
_diffrn_reflns_limit_l_max 25
_diffrn_reflns_limit_l_min -18
_diffrn_reflns_number 16935
_diffrn_reflns_theta_full 27.50
_diffrn_reflns_theta_max 28.26
_exptl_absorpt_coefficient_mu 0.946
_exptl_absorpt_correction_T_max 0.8869
_exptl_absorpt_correction_T_min 0.8558
_exptl_absorpt_correction_type empirical
_exptl_absorpt_process_details
;
SADABS; Sheldrick 1996
;
_exptl_crystal_colour colorless
_exptl_crystal_density_diffrn 1.365
_exptl_crystal_density_method 'not measured'
_exptl_crystal_description prismatic
_exptl_crystal_F_000 2408.00
_exptl_crystal_size_max 0.17
_exptl_crystal_size_mid 0.17
_exptl_crystal_size_min 0.13
_refine_diff_density_max 0.66
_refine_diff_density_min -0.49
_refine_ls_extinction_method none
_refine_ls_goodness_of_fit_ref 0.986
_refine_ls_hydrogen_treatment mixed
_refine_ls_number_parameters 326
_refine_ls_number_reflns 6352
_refine_ls_R_factor_gt 0.0320
_refine_ls_shift/su_max 0.0000
_refine_ls_structure_factor_coef Fsqd
_refine_ls_weighting_details 'w = 1/[0.5000\s(Fo^2^) + 0.1300]/(4Fo^2^)'
_refine_ls_weighting_scheme calc
_refine_ls_wR_factor_ref 0.0708
_reflns_number_gt 5417
_reflns_number_total 6352
_reflns_threshold_expression F^2^>2.0\s(F^2^)
_cod_data_source_file om100626k_si_001.cif
_cod_data_source_block complex-8
_cod_depositor_comments
;
The following automatic conversions were performed:

'_atom_sites_solution_hydrogens' value 'geom & difmap' was changed to
'mixed'.

Automatic conversion script
Id: cif_fix_values 6452 2018-10-05 10:23:21Z andrius 
;
_cod_original_formula_sum 'C44 H74 P4 Pd2 Si8 '
_cod_database_code 4066785

loop_
_symmetry_equiv_pos_site_id
_symmetry_equiv_pos_as_xyz
1 +X,+Y,+Z
2 -X,+Y,1/2-Z
3 -X,-Y,-Z
4 +X,-Y,1/2+Z
5 1/2+X,1/2+Y,+Z
6 1/2-X,1/2+Y,1/2-Z
7 1/2-X,1/2-Y,-Z
8 1/2+X,1/2-Y,1/2+Z

loop_
_atom_site_label
_atom_site_type_symbol
_atom_site_fract_x
_atom_site_fract_y
_atom_site_fract_z
_atom_site_U_iso_or_equiv
_atom_site_adp_type
_atom_site_occupancy
_atom_site_symmetry_multiplicity
_atom_site_calc_flag
_atom_site_refinement_flags
Pd(1) Pd 0.046330(10) 0.183160(10) 0.033280(10) 0.02858(5) Uani 1.00 1 d .
P(1) P 0.04548(5) 0.20842(6) -0.08800(4) 0.0480(2) Uani 1.00 1 d D
P(2) P -0.06987(4) 0.16101(5) -0.02619(4) 0.03885(19) Uani 1.00 1 d D
Si(1) Si 0.16378(4) 0.19687(5) 0.10122(4) 0.03087(19) Uani 1.00 1 d .
Si(2) Si 0.05002(3) 0.16315(5) 0.15706(4) 0.02433(16) Uani 1.00 1 d .
Si(3) Si 0.02541(3) 0.29733(4) 0.20456(3) 0.01987(15) Uani 1.00 1 d .
Si(4) Si -0.11156(3) 0.39312(5) 0.22201(4) 0.02637(17) Uani 1.00 1 d .
C(1) C 0.18869(13) 0.15449(19) 0.20202(16) 0.0337(7) Uani 1.00 1 d .
C(2) C 0.25483(15) 0.1450(2) 0.25307(19) 0.0472(8) Uani 1.00 1 d .
C(3) C 0.26866(16) 0.1136(2) 0.32561(19) 0.0586(10) Uani 1.00 1 d .
C(4) C 0.21635(17) 0.0909(2) 0.34905(19) 0.0608(11) Uani 1.00 1 d .
C(5) C 0.15030(15) 0.1007(2) 0.30020(17) 0.0458(8) Uani 1.00 1 d .
C(6) C 0.13601(13) 0.13298(18) 0.22667(14) 0.0298(6) Uani 1.00 1 d .
C(7) C 0.19317(16) 0.3156(2) 0.10678(18) 0.0443(8) Uani 1.00 1 d .
C(8) C 0.22094(18) 0.1360(2) 0.0608(2) 0.0557(11) Uani 1.00 1 d .
C(9) C -0.0378(2) 0.1875(4) -0.1557(2) 0.0593(16) Uani 0.70 1 d DP
C(10) C -0.0896(2) 0.2143(3) -0.1218(2) 0.0481(13) Uani 0.70 1 d DP
C(11) C 0.0633(3) 0.3209(3) -0.1106(3) 0.0563(18) Uani 0.70 1 d DP
C(12) C 0.0991(3) 0.1418(5) -0.1278(3) 0.080(2) Uani 0.70 1 d DP
C(13) C -0.1356(2) 0.2007(3) 0.0059(3) 0.0357(13) Uani 0.70 1 d DP
C(14) C -0.0912(2) 0.0472(3) -0.0504(3) 0.0548(15) Uani 0.70 1 d DP
C(15) C -0.03411(11) 0.36890(15) 0.12590(13) 0.0213(5) Uani 1.00 1 d .
C(16) C -0.02055(13) 0.38535(17) 0.05994(13) 0.0268(6) Uani 1.00 1 d .
C(17) C -0.06419(14) 0.43547(18) 0.00108(14) 0.0320(6) Uani 1.00 1 d .
C(18) C -0.12193(14) 0.47040(18) 0.00729(15) 0.0342(6) Uani 1.00 1 d .
C(19) C -0.13546(13) 0.45600(18) 0.07220(15) 0.0326(6) Uani 1.00 1 d .
C(20) C -0.09262(12) 0.40570(16) 0.13268(13) 0.0246(5) Uani 1.00 1 d .
C(21) C -0.09798(17) 0.5051(2) 0.26859(17) 0.0467(8) Uani 1.00 1 d .
C(22) C -0.20227(14) 0.3616(2) 0.19330(18) 0.0505(9) Uani 1.00 1 d .
C(23) C -0.0483(4) 0.2297(9) -0.1420(9) 0.069(4) Uiso 0.30 1 d DP
C(24) C -0.0995(7) 0.1644(10) -0.1293(4) 0.068(4) Uiso 0.30 1 d DP
C(25) C 0.0817(7) 0.3051(7) -0.1159(10) 0.049(4) Uiso 0.30 1 d DP
C(26) C 0.0572(7) 0.1139(7) -0.1403(7) 0.062(3) Uiso 0.30 1 d DP
C(27) C -0.1329(6) 0.2251(6) -0.0031(8) 0.031(3) Uiso 0.30 1 d DP
C(28) C -0.0975(6) 0.0441(6) -0.0132(8) 0.058(3) Uiso 0.30 1 d DP
H(1) H 0.0035(14) 0.1006(19) 0.1656(16) 0.041(8) Uiso 1.00 1 d .
H(2) H 0.2911 0.1605 0.2376 0.057 Uiso 1.00 1 c R
H(3) H 0.3140 0.1075 0.3593 0.068 Uiso 1.00 1 c R
H(4) H 0.2258 0.0686 0.3987 0.073 Uiso 1.00 1 c R
H(5) H 0.1144 0.0856 0.3166 0.057 Uiso 1.00 1 c R
H(6) H 0.2408 0.3190 0.1397 0.053 Uiso 1.00 1 c R
H(7) H 0.1878 0.3366 0.0560 0.053 Uiso 1.00 1 c R
H(8) H 0.1663 0.3528 0.1276 0.053 Uiso 1.00 1 c R
H(9) H 0.2074 0.0736 0.0525 0.074 Uiso 1.00 1 c R
H(10) H 0.2175 0.1632 0.0125 0.074 Uiso 1.00 1 c R
H(11) H 0.2676 0.1399 0.0965 0.074 Uiso 1.00 1 c R
H(12) H -0.0455 0.2224 -0.2022 0.042 Uiso 0.70 1 c D
H(13) H -0.0428 0.1232 -0.1689 0.063 Uiso 0.70 1 c D
H(14) H -0.1349 0.1927 -0.1556 0.062 Uiso 0.70 1 c D
H(15) H -0.0898 0.2782 -0.1164 0.037 Uiso 0.70 1 c D
H(16) H 0.0510 0.3264 -0.1667 0.046 Uiso 0.70 1 c D
H(17) H 0.0391 0.3640 -0.0936 0.043 Uiso 0.70 1 c D
H(18) H 0.1127 0.3325 -0.0874 0.053 Uiso 0.70 1 c D
H(19) H 0.0948 0.0785 -0.1199 0.038 Uiso 0.70 1 c D
H(20) H 0.0887 0.1548 -0.1808 0.092 Uiso 0.70 1 c D
H(21) H 0.1483 0.1580 -0.0998 0.107 Uiso 0.70 1 c D
H(22) H -0.1284 0.1766 0.0564 0.035 Uiso 0.70 1 c D
H(23) H -0.1348 0.2655 0.0082 0.044 Uiso 0.70 1 c D
H(24) H -0.1799 0.1809 -0.0295 0.034 Uiso 0.70 1 c D
H(25) H -0.0724 0.0261 -0.0869 0.111 Uiso 0.70 1 c D
H(26) H -0.0755 0.0096 -0.0048 0.098 Uiso 0.70 1 c D
H(27) H -0.1416 0.0407 -0.0733 0.056 Uiso 0.70 1 c D
H(28) H 0.0193 0.3618 0.0555 0.032 Uiso 1.00 1 c R
H(29) H -0.0543 0.4458 -0.0433 0.037 Uiso 1.00 1 c R
H(30) H -0.1522 0.5041 -0.0331 0.037 Uiso 1.00 1 c R
H(31) H -0.1751 0.4809 0.0760 0.036 Uiso 1.00 1 c R
H(32) H -0.1253 0.5494 0.2326 0.055 Uiso 1.00 1 c R
H(33) H -0.1113 0.5033 0.3129 0.055 Uiso 1.00 1 c R
H(34) H -0.0502 0.5211 0.2845 0.055 Uiso 1.00 1 c R
H(35) H -0.2081 0.2996 0.1766 0.060 Uiso 1.00 1 c R
H(36) H -0.2167 0.3687 0.2366 0.060 Uiso 1.00 1 c R
H(37) H -0.2296 0.3999 0.1517 0.060 Uiso 1.00 1 c R

loop_
_atom_site_aniso_label
_atom_site_aniso_U_11
_atom_site_aniso_U_22
_atom_site_aniso_U_33
_atom_site_aniso_U_12
_atom_site_aniso_U_13
_atom_site_aniso_U_23
Pd(1) 0.03450(12) 0.02984(11) 0.02149(10) 0.00459(8) 0.01023(8) -0.00088(8)
P(1) 0.0682(5) 0.0525(5) 0.0249(3) 0.0038(4) 0.0185(3) 0.0011(3)
P(2) 0.0380(4) 0.0374(4) 0.0321(3) 0.0055(3) 0.0019(3) -0.0071(3)
Si(1) 0.0321(3) 0.0346(4) 0.0317(3) 0.0072(3) 0.0185(3) 0.0046(3)
Si(2) 0.0232(3) 0.0265(3) 0.0243(3) 0.0042(2) 0.0098(2) 0.0017(2)
Si(3) 0.0164(2) 0.0254(3) 0.0171(2) 0.0017(2) 0.0053(2) 0.0008(2)
Si(4) 0.0181(3) 0.0364(3) 0.0235(3) 0.0054(2) 0.0062(2) -0.0007(2)
C(1) 0.0285(13) 0.0390(15) 0.0348(14) 0.0121(11) 0.0131(11) 0.0083(11)
C(2) 0.0289(14) 0.065(2) 0.0499(17) 0.0171(14) 0.0171(13) 0.0142(16)
C(3) 0.0319(16) 0.088(2) 0.0499(19) 0.0266(17) 0.0070(14) 0.0226(19)
C(4) 0.0457(19) 0.098(3) 0.0383(17) 0.0287(19) 0.0144(15) 0.0329(18)
C(5) 0.0363(16) 0.065(2) 0.0407(16) 0.0181(14) 0.0196(13) 0.0223(15)
C(6) 0.0259(12) 0.0344(14) 0.0295(13) 0.0119(10) 0.0106(10) 0.0088(11)
C(7) 0.0472(17) 0.0447(17) 0.0416(16) 0.0003(14) 0.0170(14) 0.0081(14)
C(8) 0.057(2) 0.061(2) 0.067(2) 0.0113(17) 0.0445(19) 0.0005(18)
C(9) 0.076(3) 0.077(4) 0.018(2) -0.012(3) 0.008(2) -0.007(2)
C(10) 0.041(2) 0.060(3) 0.027(2) 0.005(2) -0.0077(18) 0.006(2)
C(11) 0.057(3) 0.072(4) 0.049(3) 0.003(3) 0.030(3) 0.019(2)
C(12) 0.101(5) 0.113(5) 0.034(2) 0.046(4) 0.036(3) 0.004(3)
C(13) 0.030(2) 0.029(2) 0.046(3) -0.0126(19) 0.0124(19) -0.001(2)
C(14) 0.056(3) 0.037(2) 0.057(3) -0.004(2) 0.002(2) -0.014(2)
C(15) 0.0203(11) 0.0215(11) 0.0189(10) -0.0023(8) 0.0031(8) -0.0004(8)
C(16) 0.0278(12) 0.0272(12) 0.0245(12) -0.0039(10) 0.0085(10) 0.0001(9)
C(17) 0.0386(14) 0.0308(13) 0.0225(12) -0.0064(11) 0.0063(10) 0.0040(10)
C(18) 0.0375(15) 0.0286(13) 0.0263(13) 0.0046(11) -0.0007(11) 0.0061(10)
C(19) 0.0303(13) 0.0305(13) 0.0300(13) 0.0081(11) 0.0025(10) 0.0009(10)
C(20) 0.0228(11) 0.0238(11) 0.0235(11) -0.0001(9) 0.0039(9) -0.0018(9)
C(21) 0.0568(19) 0.0422(17) 0.0386(16) 0.0214(15) 0.0142(14) -0.0041(13)
C(22) 0.0226(13) 0.086(2) 0.0409(17) 0.0027(15) 0.0089(12) 0.0164(17)

loop_
_atom_type_symbol
_atom_type_description
_atom_type_scat_dispersion_real
_atom_type_scat_dispersion_imag
_atom_type_scat_source
C C 0.003 0.002
;
International Tables for Crystallography
(1992, Vol. C, Tables 4.2.6.8 and 6.1.1.4)
;
H H 0.000 0.000
;
International Tables for Crystallography
(1992, Vol. C, Table 6.1.1.4)
;
P P 0.102 0.094
;
International Tables for Crystallography
(1992, Vol. C, Tables 4.2.6.8 and 6.1.1.4)
;
Pd Pd -0.999 1.007
;
International Tables for Crystallography
(1992, Vol. C, Tables 4.2.6.8 and 6.1.1.4)
;
Si Si 0.082 0.070
;
International Tables for Crystallography
(1992, Vol. C, Tables 4.2.6.8 and 6.1.1.4)
;

loop_
_geom_angle_atom_site_label_1
_geom_angle_atom_site_label_2
_geom_angle_atom_site_label_3
_geom_angle
_geom_angle_publ_flag
_geom_angle_site_symmetry_1
_geom_angle_site_symmetry_3
P(1) Pd(1) P(2) 85.35(3) yes . .
P(1) Pd(1) Si(1) 98.73(3) yes . .
P(1) Pd(1) Si(2) 177.56(2) yes . .
P(2) Pd(1) Si(1) 175.21(2) yes . .
P(2) Pd(1) Si(2) 96.33(2) yes . .
Si(1) Pd(1) Si(2) 79.68(2) yes . .
Pd(1) P(1) C(9) 109.17(18) yes . .
Pd(1) P(1) C(11) 117.2(2) yes . .
Pd(1) P(1) C(12) 121.54(18) yes . .
Pd(1) P(1) C(23) 100.9(5) yes . .
Pd(1) P(1) C(25) 124.6(5) yes . .
Pd(1) P(1) C(26) 117.5(4) yes . .
C(9) P(1) C(11) 103.3(2) yes . .
C(9) P(1) C(12) 101.9(2) yes . .
C(11) P(1) C(12) 101.3(3) yes . .
C(23) P(1) C(25) 100.4(6) yes . .
C(23) P(1) C(26) 99.4(6) yes . .
C(25) P(1) C(26) 108.5(7) yes . .
Pd(1) P(2) C(10) 103.33(16) yes . .
Pd(1) P(2) C(13) 126.82(16) yes . .
Pd(1) P(2) C(14) 112.68(17) yes . .
Pd(1) P(2) C(24) 114.0(4) yes . .
Pd(1) P(2) C(27) 123.2(3) yes . .
Pd(1) P(2) C(28) 113.1(3) yes . .
C(10) P(2) C(13) 104.5(2) yes . .
C(10) P(2) C(14) 102.4(2) yes . .
C(13) P(2) C(14) 104.3(2) yes . .
C(24) P(2) C(27) 104.0(6) yes . .
C(24) P(2) C(28) 99.3(6) yes . .
C(27) P(2) C(28) 99.8(6) yes . .
Pd(1) Si(1) C(1) 111.86(9) yes . .
Pd(1) Si(1) C(7) 112.11(9) yes . .
Pd(1) Si(1) C(8) 116.35(10) yes . .
C(1) Si(1) C(7) 107.28(13) yes . .
C(1) Si(1) C(8) 104.96(14) yes . .
C(7) Si(1) C(8) 103.49(17) yes . .
Pd(1) Si(2) Si(3) 110.01(3) yes . .
Pd(1) Si(2) C(6) 113.88(10) yes . .
Si(3) Si(2) C(6) 103.57(8) yes . .
Si(2) Si(3) Si(3) 120.55(3) yes . 2_555
Si(2) Si(3) Si(4) 121.39(3) yes . 2_555
Si(2) Si(3) C(15) 111.44(7) yes . .
Si(3) Si(3) Si(4) 91.93(3) yes 2_555 2_555
Si(3) Si(3) C(15) 102.83(8) yes 2_555 .
Si(4) Si(3) C(15) 105.69(7) yes 2_555 .
Si(3) Si(4) C(20) 102.61(7) yes 2_555 .
Si(3) Si(4) C(21) 108.62(9) yes 2_555 .
Si(3) Si(4) C(22) 121.20(12) yes 2_555 .
C(20) Si(4) C(21) 106.55(13) yes . .
C(20) Si(4) C(22) 107.37(12) yes . .
C(21) Si(4) C(22) 109.42(17) yes . .
Si(1) C(1) C(2) 125.1(2) yes . .
Si(1) C(1) C(6) 116.62(17) yes . .
C(2) C(1) C(6) 118.2(2) yes . .
C(1) C(2) C(3) 121.5(3) yes . .
C(2) C(3) C(4) 119.9(2) yes . .
C(3) C(4) C(5) 120.0(3) yes . .
C(4) C(5) C(6) 120.3(3) yes . .
Si(2) C(6) C(1) 113.76(18) yes . .
Si(2) C(6) C(5) 125.9(2) yes . .
C(1) C(6) C(5) 120.0(2) yes . .
P(1) C(9) C(10) 109.3(3) yes . .
P(2) C(10) C(9) 110.5(3) yes . .
Si(3) C(15) C(16) 120.30(18) yes . .
Si(3) C(15) C(20) 120.70(19) yes . .
C(16) C(15) C(20) 119.0(2) yes . .
C(15) C(16) C(17) 121.2(2) yes . .
C(16) C(17) C(18) 119.8(2) yes . .
C(17) C(18) C(19) 119.7(2) yes . .
C(18) C(19) C(20) 122.1(2) yes . .
Si(4) C(20) C(15) 121.65(16) yes . .
Si(4) C(20) C(19) 120.1(2) yes . .
C(15) C(20) C(19) 118.2(2) yes . .
P(1) C(23) C(24) 117.8(9) yes . .
P(2) C(24) C(23) 101.2(8) yes . .
Pd(1) Si(2) H(1) 115.4(11) no . .
Si(3) Si(2) H(1) 105.5(13) no . .
C(6) Si(2) H(1) 107.5(10) no . .
C(1) C(2) H(2) 119.3 no . .
C(3) C(2) H(2) 119.2 no . .
C(2) C(3) H(3) 120.1 no . .
C(4) C(3) H(3) 120.0 no . .
C(3) C(4) H(4) 120.0 no . .
C(5) C(4) H(4) 120.0 no . .
C(4) C(5) H(5) 119.9 no . .
C(6) C(5) H(5) 119.8 no . .
Si(1) C(7) H(6) 109.3 no . .
Si(1) C(7) H(7) 109.5 no . .
Si(1) C(7) H(8) 109.6 no . .
H(6) C(7) H(7) 109.5 no . .
H(6) C(7) H(8) 109.5 no . .
H(7) C(7) H(8) 109.5 no . .
Si(1) C(8) H(9) 109.6 no . .
Si(1) C(8) H(10) 109.5 no . .
Si(1) C(8) H(11) 109.3 no . .
H(9) C(8) H(10) 109.5 no . .
H(9) C(8) H(11) 109.5 no . .
H(10) C(8) H(11) 109.5 no . .
P(1) C(9) H(12) 110.1 no . .
P(1) C(9) H(13) 109.7 no . .
C(10) C(9) H(12) 109.0 no . .
C(10) C(9) H(13) 109.8 no . .
H(12) C(9) H(13) 109.0 no . .
P(2) C(10) H(14) 107.8 no . .
P(2) C(10) H(15) 109.3 no . .
C(9) C(10) H(14) 108.7 no . .
C(9) C(10) H(15) 110.0 no . .
H(14) C(10) H(15) 110.5 no . .
P(1) C(11) H(16) 109.3 no . .
P(1) C(11) H(17) 111.7 no . .
P(1) C(11) H(18) 109.6 no . .
H(16) C(11) H(17) 109.7 no . .
H(16) C(11) H(18) 106.4 no . .
H(17) C(11) H(18) 110.0 no . .
P(1) C(12) H(19) 111.1 no . .
P(1) C(12) H(20) 111.4 no . .
P(1) C(12) H(21) 108.9 no . .
H(19) C(12) H(20) 110.9 no . .
H(19) C(12) H(21) 106.9 no . .
H(20) C(12) H(21) 107.4 no . .
P(2) C(13) H(22) 109.7 no . .
P(2) C(13) H(23) 109.9 no . .
P(2) C(13) H(24) 109.6 no . .
H(22) C(13) H(23) 109.4 no . .
H(22) C(13) H(24) 108.9 no . .
H(23) C(13) H(24) 109.2 no . .
P(2) C(14) H(25) 111.4 no . .
P(2) C(14) H(26) 110.7 no . .
P(2) C(14) H(27) 109.6 no . .
H(25) C(14) H(26) 109.8 no . .
H(25) C(14) H(27) 108.1 no . .
H(26) C(14) H(27) 107.1 no . .
C(15) C(16) H(28) 119.4 no . .
C(17) C(16) H(28) 119.4 no . .
C(16) C(17) H(29) 120.1 no . .
C(18) C(17) H(29) 120.1 no . .
C(17) C(18) H(30) 120.1 no . .
C(19) C(18) H(30) 120.2 no . .
C(18) C(19) H(31) 118.9 no . .
C(20) C(19) H(31) 119.0 no . .
Si(4) C(21) H(32) 109.5 no . .
Si(4) C(21) H(33) 109.5 no . .
Si(4) C(21) H(34) 109.4 no . .
H(32) C(21) H(33) 109.5 no . .
H(32) C(21) H(34) 109.5 no . .
H(33) C(21) H(34) 109.5 no . .
Si(4) C(22) H(35) 109.5 no . .
Si(4) C(22) H(36) 109.5 no . .
Si(4) C(22) H(37) 109.5 no . .
H(35) C(22) H(36) 109.5 no . .
H(35) C(22) H(37) 109.5 no . .
H(36) C(22) H(37) 109.5 no . .

loop_
_geom_bond_atom_site_label_1
_geom_bond_atom_site_label_2
_geom_bond_distance
_geom_bond_publ_flag
_geom_bond_site_symmetry_2
Pd(1) P(1) 2.3228(8) yes .
Pd(1) P(2) 2.3405(7) yes .
Pd(1) Si(1) 2.3700(7) yes .
Pd(1) Si(2) 2.3375(8) yes .
P(1) C(9) 1.800(4) yes .
P(1) C(11) 1.822(6) yes .
P(1) C(12) 1.872(8) yes .
P(1) C(23) 1.911(8) yes .
P(1) C(25) 1.814(15) yes .
P(1) C(26) 1.804(13) yes .
P(2) C(10) 1.884(4) yes .
P(2) C(13) 1.816(6) yes .
P(2) C(14) 1.791(4) yes .
P(2) C(24) 1.823(8) yes .
P(2) C(27) 1.830(14) yes .
P(2) C(28) 1.901(10) yes .
Si(1) C(1) 1.898(3) yes .
Si(1) C(7) 1.885(3) yes .
Si(1) C(8) 1.893(4) yes .
Si(2) Si(3) 2.3486(9) yes .
Si(2) C(6) 1.883(2) yes .
Si(3) Si(3) 2.3418(9) yes 2_555
Si(3) Si(4) 2.3524(8) yes 2_555
Si(3) C(15) 1.903(2) yes .
Si(4) C(20) 1.886(2) yes .
Si(4) C(21) 1.878(3) yes .
Si(4) C(22) 1.868(3) yes .
C(1) C(2) 1.397(3) yes .
C(1) C(6) 1.400(4) yes .
C(2) C(3) 1.381(5) yes .
C(3) C(4) 1.383(5) yes .
C(4) C(5) 1.383(4) yes .
C(5) C(6) 1.401(4) yes .
C(9) C(10) 1.516(8) yes .
C(15) C(16) 1.403(3) yes .
C(15) C(20) 1.411(3) yes .
C(16) C(17) 1.388(3) yes .
C(17) C(18) 1.381(4) yes .
C(18) C(19) 1.378(4) yes .
C(19) C(20) 1.401(3) yes .
C(23) C(24) 1.55(2) yes .
Si(2) H(1) 1.42(3) no .
C(2) H(2) 0.950 no .
C(3) H(3) 0.950 no .
C(4) H(4) 0.950 no .
C(5) H(5) 0.950 no .
C(7) H(6) 0.980 no .
C(7) H(7) 0.980 no .
C(7) H(8) 0.980 no .
C(8) H(9) 0.980 no .
C(8) H(10) 0.980 no .
C(8) H(11) 0.980 no .
C(9) H(12) 0.988 no .
C(9) H(13) 0.997 no .
C(10) H(14) 0.999 no .
C(10) H(15) 0.969 no .
C(11) H(16) 1.001 no .
C(11) H(17) 0.955 no .
C(11) H(18) 0.998 no .
C(12) H(19) 0.975 no .
C(12) H(20) 0.968 no .
C(12) H(21) 1.017 no .
C(13) H(22) 0.982 no .
C(13) H(23) 0.978 no .
C(13) H(24) 0.985 no .
C(14) H(25) 0.971 no .
C(14) H(26) 0.984 no .
C(14) H(27) 1.005 no .
C(16) H(28) 0.950 no .
C(17) H(29) 0.950 no .
C(18) H(30) 0.950 no .
C(19) H(31) 0.950 no .
C(21) H(32) 0.980 no .
C(21) H(33) 0.980 no .
C(21) H(34) 0.980 no .
C(22) H(35) 0.980 no .
C(22) H(36) 0.980 no .
C(22) H(37) 0.980 no .
